data_7002507
loop_
_publ_author_name
'Robertson, Stuart D.'
'Ritch, Jamie S.'
'Chivers, Tristram'

_publ_section_title
;
 Palladium and platinum complexes of tellurium-containing
 imidodiphosphinate ligands: nucleophilic attack of
 Li[(PiPr2)(TePiPr2)N] on coordinated 1,5-cyclooctadiene
;
_journal_issue 40
_journal_name_full 'Dalton Transactions'
_journal_page_first 8582
_journal_page_last 8592
_journal_paper_doi 10.1039/b911490d
_journal_year 2009
_chemical_formula_sum 'C35 H75 N2 P4 Pt Te2'
_chemical_formula_weight 1098.14
_chemical_name_systematic
;
?
;
_space_group_IT_number 14
_symmetry_cell_setting monoclinic
_symmetry_space_group_name_Hall '-P 2ybc'
_symmetry_space_group_name_H-M 'P 1 21/c 1'
_atom_sites_solution_hydrogens geom
_atom_sites_solution_primary direct
_atom_sites_solution_secondary difmap
_audit_creation_method SHELXL-97
_cell_angle_alpha 90.00
_cell_angle_beta 105.07(3)
_cell_angle_gamma 90.00
_cell_formula_units_Z 4
_cell_length_a 16.008(3)
_cell_length_b 18.866(4)
_cell_length_c 14.822(3)
_cell_measurement_reflns_used 34668
_cell_measurement_temperature 173(2)
_cell_measurement_theta_max 27.46
_cell_measurement_theta_min 1.79
_cell_volume 4322.4(16)
_computing_cell_refinement 'Nonius DENZO'
_computing_data_collection 'Nonius COLLECT'
_computing_data_reduction 'Nonius DENZO'
_computing_molecular_graphics 'Bruker SHELXTL'
_computing_publication_material 'Bruker SHELXTL'
_computing_structure_refinement 'SHELXL-97 (Sheldrick, 1997)'
_computing_structure_solution 'SHELXS-97 (Sheldrick, 1990)'
_diffrn_ambient_temperature 173(2)
_diffrn_measured_fraction_theta_full 0.977
_diffrn_measured_fraction_theta_max 0.977
_diffrn_measurement_device_type 'Nonius KappaCCD'
_diffrn_measurement_method 'phi\omega scans'
_diffrn_radiation_monochromator graphite
_diffrn_radiation_source 'fine-focus sealed tube'
_diffrn_radiation_type MoK\a
_diffrn_radiation_wavelength 0.71073
_diffrn_reflns_av_R_equivalents 0.0326
_diffrn_reflns_av_sigmaI/netI 0.0392
_diffrn_reflns_limit_h_max 20
_diffrn_reflns_limit_h_min -20
_diffrn_reflns_limit_k_max 24
_diffrn_reflns_limit_k_min -15
_diffrn_reflns_limit_l_max 19
_diffrn_reflns_limit_l_min -19
_diffrn_reflns_number 34668
_diffrn_reflns_theta_full 27.46
_diffrn_reflns_theta_max 27.46
_diffrn_reflns_theta_min 1.79
_exptl_absorpt_coefficient_mu 4.743
_exptl_absorpt_correction_T_max 0.7640
_exptl_absorpt_correction_T_min 0.5175
_exptl_absorpt_correction_type integration
_exptl_absorpt_process_details 'HKL Scalepack (Otwinowski & Minor 1997)'
_exptl_crystal_colour 'pale yellow'
_exptl_crystal_density_diffrn 1.688
_exptl_crystal_density_method 'not measured'
_exptl_crystal_description rod
_exptl_crystal_F_000 2164
_exptl_crystal_size_max 0.16
_exptl_crystal_size_mid 0.06
_exptl_crystal_size_min 0.06
_refine_diff_density_max 3.308
_refine_diff_density_min -1.598
_refine_diff_density_rms 0.215
_refine_ls_extinction_method none
_refine_ls_goodness_of_fit_ref 1.129
_refine_ls_hydrogen_treatment constr
_refine_ls_matrix_type full
_refine_ls_number_parameters 414
_refine_ls_number_reflns 9658
_refine_ls_number_restraints 0
_refine_ls_restrained_S_all 1.129
_refine_ls_R_factor_all 0.0633
_refine_ls_R_factor_gt 0.0530
_refine_ls_shift/su_max 0.001
_refine_ls_shift/su_mean 0.000
_refine_ls_structure_factor_coef Fsqd
_refine_ls_weighting_details 'calc w=1/[\s^2^(Fo^2^)+(0.0325P)^2^+73.5363P] where P=(Fo^2^+2Fc^2^)/3'
_refine_ls_weighting_scheme calc
_refine_ls_wR_factor_gt 0.1240
_refine_ls_wR_factor_ref 0.1313
_reflns_number_gt 8472
_reflns_number_total 9658
_reflns_threshold_expression >2sigma(I)
_cod_data_source_file b911490d.txt
_cod_data_source_block compound9a
_cod_depositor_comments
;
The following automatic conversions were performed:
'_symmetry_cell_setting' value 'Monoclinic' changed to 'monoclinic'
according to '/home/saulius/struct/CIF-dictionaries/cif_core.dic'
dictionary named 'cif_core.dic' version 2.4.1 from 2010-06-29.

Automatic conversion script
Id: cif_fix_enum 1527 2010-12-29 10:47:43Z saulius 
;
_cod_original_cell_volume 4322.4(15)
_cod_original_sg_symbol_H-M P2(1)/c
_cod_database_code 7002507

loop_
_symmetry_equiv_pos_as_xyz
'x, y, z'
'-x, y+1/2, -z+1/2'
'-x, -y, -z'
'x, -y-1/2, z-1/2'

loop_
_atom_site_label
_atom_site_type_symbol
_atom_site_fract_x
_atom_site_fract_y
_atom_site_fract_z
_atom_site_U_iso_or_equiv
_atom_site_adp_type
_atom_site_occupancy
_atom_site_symmetry_multiplicity
_atom_site_calc_flag
_atom_site_refinement_flags
_atom_site_disorder_assembly
_atom_site_disorder_group
Pt1 Pt 0.074881(18) 0.724523(15) 0.485725(19) 0.01815(8) Uani 1 1 d . . .
Te1 Te 0.16936(3) 0.80024(3) 0.61546(4) 0.02351(12) Uani 1 1 d . . .
Te2 Te -0.40515(4) 0.76094(4) 0.40002(4) 0.03313(15) Uani 1 1 d . . .
P3 P -0.31521(13) 0.81114(11) 0.53919(14) 0.0216(4) Uani 1 1 d . . .
P4 P -0.16073(13) 0.87738(11) 0.48251(13) 0.0195(4) Uani 1 1 d . . .
P1 P 0.28107(13) 0.70797(11) 0.67281(14) 0.0206(4) Uani 1 1 d . . .
P2 P 0.16172(13) 0.62417(10) 0.53743(13) 0.0193(4) Uani 1 1 d . . .
C32 C -0.0115(5) 0.8256(4) 0.3373(5) 0.0228(15) Uani 1 1 d . . .
H32A H -0.0630 0.8549 0.3089 0.027 Uiso 1 1 calc R . .
H32B H 0.0402 0.8525 0.3323 0.027 Uiso 1 1 calc R . .
N2 N -0.2317(4) 0.8545(4) 0.5338(5) 0.0259(14) Uani 1 1 d . . .
N1 N 0.2543(5) 0.6374(4) 0.6144(5) 0.0276(15) Uani 1 1 d . . .
C21 C -0.0461(5) 0.9042(4) 0.6522(5) 0.0246(16) Uani 1 1 d . . .
H3A H -0.0090 0.9384 0.6941 0.037 Uiso 1 1 calc R . .
H3B H -0.0108 0.8645 0.6406 0.037 Uiso 1 1 calc R . .
H3C H -0.0904 0.8866 0.6813 0.037 Uiso 1 1 calc R . .
C2 C 0.2968(6) 0.6951(5) 0.7998(5) 0.0266(17) Uani 1 1 d . . .
H11A H 0.3226 0.7393 0.8326 0.032 Uiso 1 1 calc R . .
C20 C -0.0893(5) 0.9402(4) 0.5605(5) 0.0220(15) Uani 1 1 d . . .
H2A H -0.0435 0.9561 0.5302 0.026 Uiso 1 1 calc R . .
C3 C 0.2120(5) 0.6806(5) 0.8245(6) 0.0288(18) Uani 1 1 d . . .
H10A H 0.2216 0.6816 0.8926 0.043 Uiso 1 1 calc R . .
H10B H 0.1901 0.6338 0.8008 0.043 Uiso 1 1 calc R . .
H10C H 0.1695 0.7170 0.7962 0.043 Uiso 1 1 calc R . .
C5 C 0.3850(5) 0.7427(5) 0.6617(6) 0.0251(16) Uani 1 1 d . . .
H8A H 0.4307 0.7092 0.6960 0.030 Uiso 1 1 calc R . .
C23 C -0.2037(6) 0.9216(5) 0.3677(6) 0.0274(17) Uani 1 1 d . . .
H5A H -0.2115 0.8836 0.3193 0.033 Uiso 1 1 calc R . .
C19 C -0.1405(7) 1.0056(5) 0.5780(6) 0.033(2) Uani 1 1 d . . .
H1A H -0.1018 1.0377 0.6217 0.050 Uiso 1 1 calc R . .
H1B H -0.1875 0.9904 0.6047 0.050 Uiso 1 1 calc R . .
H1C H -0.1647 1.0302 0.5188 0.050 Uiso 1 1 calc R . .
C24 C -0.1394(6) 0.9760(5) 0.3444(6) 0.033(2) Uani 1 1 d . . .
H4A H -0.1555 0.9855 0.2771 0.050 Uiso 1 1 calc R . .
H4B H -0.0807 0.9566 0.3630 0.050 Uiso 1 1 calc R . .
H4C H -0.1416 1.0202 0.3785 0.050 Uiso 1 1 calc R . .
C14 C -0.2794(5) 0.7409(5) 0.6274(5) 0.0274(17) Uani 1 1 d . . .
H20A H -0.2453 0.7637 0.6864 0.033 Uiso 1 1 calc R . .
C1 C 0.3609(6) 0.6327(5) 0.8349(6) 0.036(2) Uani 1 1 d . . .
H12A H 0.3680 0.6257 0.9020 0.054 Uiso 1 1 calc R . .
H12B H 0.4171 0.6439 0.8236 0.054 Uiso 1 1 calc R . .
H12C H 0.3379 0.5893 0.8013 0.054 Uiso 1 1 calc R . .
C12 C 0.2423(6) 0.6218(5) 0.3922(6) 0.0303(18) Uani 1 1 d . . .
H15A H 0.2386 0.6032 0.3296 0.045 Uiso 1 1 calc R . .
H15B H 0.3028 0.6213 0.4291 0.045 Uiso 1 1 calc R . .
H15C H 0.2204 0.6706 0.3872 0.045 Uiso 1 1 calc R . .
C11 C 0.1884(5) 0.5760(4) 0.4397(6) 0.0254(16) Uani 1 1 d . . .
H14A H 0.1323 0.5673 0.3923 0.031 Uiso 1 1 calc R . .
C10 C 0.2307(7) 0.5039(5) 0.4642(7) 0.038(2) Uani 1 1 d . . .
H13A H 0.2480 0.4850 0.4101 0.056 Uiso 1 1 calc R . .
H13B H 0.1896 0.4714 0.4811 0.056 Uiso 1 1 calc R . .
H13C H 0.2819 0.5089 0.5171 0.056 Uiso 1 1 calc R . .
C15 C -0.2211(6) 0.6866(5) 0.5971(6) 0.0333(19) Uani 1 1 d . . .
H19A H -0.2018 0.6512 0.6465 0.050 Uiso 1 1 calc R . .
H19B H -0.1706 0.7108 0.5856 0.050 Uiso 1 1 calc R . .
H19C H -0.2534 0.6631 0.5397 0.050 Uiso 1 1 calc R . .
C16 C -0.3290(6) 0.8923(6) 0.6938(7) 0.039(2) Uani 1 1 d . . .
H16A H -0.3647 0.9246 0.7198 0.058 Uiso 1 1 calc R . .
H16B H -0.2755 0.9165 0.6911 0.058 Uiso 1 1 calc R . .
H16C H -0.3148 0.8502 0.7336 0.058 Uiso 1 1 calc R . .
C17 C -0.3790(6) 0.8699(5) 0.5949(6) 0.0321(19) Uani 1 1 d . . .
H17A H -0.4308 0.8426 0.6007 0.039 Uiso 1 1 calc R . .
C9 C 0.1632(6) 0.5095(5) 0.6606(6) 0.0329(19) Uani 1 1 d . . .
H24A H 0.1297 0.4730 0.6827 0.049 Uiso 1 1 calc R . .
H24B H 0.1927 0.5396 0.7131 0.049 Uiso 1 1 calc R . .
H24C H 0.2063 0.4867 0.6337 0.049 Uiso 1 1 calc R . .
C8 C 0.1025(5) 0.5548(4) 0.5862(6) 0.0254(16) Uani 1 1 d . . .
H23A H 0.0736 0.5227 0.5336 0.030 Uiso 1 1 calc R . .
C7 C 0.0311(6) 0.5870(5) 0.6269(6) 0.0328(19) Uani 1 1 d . . .
H22A H 0.0015 0.5489 0.6514 0.049 Uiso 1 1 calc R . .
H22B H -0.0108 0.6125 0.5777 0.049 Uiso 1 1 calc R . .
H22C H 0.0573 0.6198 0.6775 0.049 Uiso 1 1 calc R . .
C22 C -0.2918(6) 0.9550(6) 0.3565(7) 0.040(2) Uani 1 1 d . . .
H6A H -0.3103 0.9779 0.2951 0.061 Uiso 1 1 calc R . .
H6B H -0.2885 0.9906 0.4055 0.061 Uiso 1 1 calc R . .
H6C H -0.3337 0.9183 0.3615 0.061 Uiso 1 1 calc R . .
C13 C -0.3568(6) 0.7024(6) 0.6490(7) 0.040(2) Uani 1 1 d . . .
H21A H -0.3356 0.6656 0.6960 0.060 Uiso 1 1 calc R . .
H21B H -0.3922 0.6806 0.5917 0.060 Uiso 1 1 calc R . .
H21C H -0.3919 0.7366 0.6730 0.060 Uiso 1 1 calc R . .
C6 C 0.4061(6) 0.8155(5) 0.7086(8) 0.040(2) Uani 1 1 d . . .
H9A H 0.4642 0.8301 0.7060 0.060 Uiso 1 1 calc R . .
H9B H 0.4039 0.8124 0.7739 0.060 Uiso 1 1 calc R . .
H9C H 0.3637 0.8504 0.6757 0.060 Uiso 1 1 calc R . .
C4 C 0.3893(7) 0.7430(7) 0.5610(7) 0.045(3) Uani 1 1 d . . .
H7A H 0.4446 0.7633 0.5571 0.068 Uiso 1 1 calc R . .
H7B H 0.3417 0.7717 0.5235 0.068 Uiso 1 1 calc R . .
H7C H 0.3843 0.6944 0.5371 0.068 Uiso 1 1 calc R . .
C18 C -0.4116(7) 0.9349(6) 0.5348(8) 0.048(3) Uani 1 1 d . . .
H18A H -0.4521 0.9613 0.5616 0.071 Uiso 1 1 calc R . .
H18B H -0.4411 0.9197 0.4713 0.071 Uiso 1 1 calc R . .
H18C H -0.3625 0.9654 0.5329 0.071 Uiso 1 1 calc R . .
C26 C -0.0938(5) 0.8010(4) 0.4655(5) 0.0199(15) Uani 1 1 d . . .
H25A H -0.0787 0.7753 0.5266 0.024 Uiso 1 1 calc R . .
C27 C -0.1521(5) 0.7499(4) 0.3955(5) 0.0222(15) Uani 1 1 d . . .
H26A H -0.2105 0.7499 0.4065 0.027 Uiso 1 1 calc R . .
H26B H -0.1578 0.7677 0.3313 0.027 Uiso 1 1 calc R . .
C28 C -0.1185(5) 0.6733(4) 0.4017(6) 0.0251(16) Uani 1 1 d . . .
H27A H -0.1250 0.6531 0.4611 0.030 Uiso 1 1 calc R . .
H27B H -0.1575 0.6461 0.3505 0.030 Uiso 1 1 calc R . .
C30 C 0.0193(5) 0.6940(4) 0.3418(5) 0.0217(15) Uani 1 1 d . . .
H29A H 0.0572 0.6624 0.3154 0.026 Uiso 1 1 calc R . .
C31 C -0.0166(5) 0.7568(5) 0.2806(5) 0.0258(17) Uani 1 1 d . . .
H31A H -0.0777 0.7474 0.2475 0.031 Uiso 1 1 calc R . .
H31B H 0.0163 0.7629 0.2331 0.031 Uiso 1 1 calc R . .
C29 C -0.0262(5) 0.6588(5) 0.3971(5) 0.0235(16) Uani 1 1 d . . .
H28A H -0.0116 0.6072 0.4036 0.028 Uiso 1 1 calc R . .
C25 C -0.0068(5) 0.8146(4) 0.4419(5) 0.0193(14) Uani 1 1 d . . .
H33A H 0.0213 0.8571 0.4776 0.023 Uiso 1 1 calc R . .
C33 C 0.4938(9) 0.5229(8) 0.5389(10) 0.069(4) Uani 1 1 d . . .
H42A H 0.4349 0.5433 0.5205 0.104 Uiso 1 1 calc R . .
H42B H 0.5355 0.5626 0.5479 0.104 Uiso 1 1 calc R . .
C34 C 0.5058(12) 0.4838(8) 0.6321(10) 0.076(4) Uani 1 1 d . . .
H41A H 0.4682 0.4413 0.6226 0.091 Uiso 1 1 calc R . .
H41B H 0.5666 0.4678 0.6547 0.091 Uiso 1 1 calc R . .
C35 C 0.4842(10) 0.5296(10) 0.7027(12) 0.086(5) Uani 1 1 d . . .
H40A H 0.4987 0.5053 0.7632 0.129 Uiso 1 1 calc R . .
H40B H 0.4222 0.5403 0.6843 0.129 Uiso 1 1 calc R . .
H40C H 0.5173 0.5738 0.7077 0.129 Uiso 1 1 calc R . .

loop_
_atom_site_aniso_label
_atom_site_aniso_U_11
_atom_site_aniso_U_22
_atom_site_aniso_U_33
_atom_site_aniso_U_23
_atom_site_aniso_U_13
_atom_site_aniso_U_12
Pt1 0.01681(14) 0.02200(15) 0.01502(14) -0.00181(10) 0.00301(10) 0.00018(10)
Te1 0.0222(3) 0.0234(3) 0.0215(3) -0.00376(19) -0.00054(19) 0.00090(19)
Te2 0.0254(3) 0.0502(4) 0.0207(3) -0.0054(2) 0.0005(2) -0.0048(2)
P3 0.0180(9) 0.0287(11) 0.0188(9) -0.0021(8) 0.0057(7) -0.0015(8)
P4 0.0197(9) 0.0214(9) 0.0177(9) -0.0010(7) 0.0056(7) 0.0004(7)
P1 0.0166(9) 0.0269(10) 0.0161(9) 0.0002(7) 0.0002(7) -0.0004(7)
P2 0.0205(9) 0.0221(9) 0.0146(9) -0.0027(7) 0.0032(7) -0.0014(7)
C32 0.021(4) 0.028(4) 0.018(4) 0.001(3) 0.002(3) 0.005(3)
N2 0.026(4) 0.026(4) 0.029(4) -0.003(3) 0.013(3) -0.001(3)
N1 0.030(4) 0.026(4) 0.027(4) -0.003(3) 0.007(3) 0.003(3)
C21 0.028(4) 0.030(4) 0.013(3) -0.003(3) 0.000(3) 0.000(3)
C2 0.033(4) 0.032(4) 0.016(4) -0.003(3) 0.007(3) 0.000(3)
C20 0.014(3) 0.031(4) 0.020(4) -0.004(3) 0.002(3) 0.000(3)
C3 0.027(4) 0.036(5) 0.023(4) 0.001(3) 0.005(3) 0.001(3)
C5 0.018(4) 0.032(4) 0.025(4) -0.005(3) 0.003(3) -0.003(3)
C23 0.031(4) 0.032(4) 0.019(4) 0.009(3) 0.006(3) 0.005(3)
C19 0.049(6) 0.024(4) 0.027(4) -0.005(3) 0.010(4) 0.003(4)
C24 0.042(5) 0.034(5) 0.023(4) 0.006(3) 0.007(4) 0.000(4)
C14 0.026(4) 0.039(5) 0.014(4) -0.001(3) 0.000(3) 0.000(3)
C1 0.039(5) 0.041(5) 0.024(4) 0.012(4) 0.003(4) 0.000(4)
C12 0.038(5) 0.030(4) 0.026(4) 0.001(3) 0.012(4) 0.001(4)
C11 0.026(4) 0.028(4) 0.021(4) -0.002(3) 0.003(3) 0.004(3)
C10 0.058(6) 0.027(5) 0.032(5) -0.003(4) 0.019(4) 0.012(4)
C15 0.036(5) 0.037(5) 0.026(4) 0.004(4) 0.005(4) 0.001(4)
C16 0.035(5) 0.050(6) 0.032(5) -0.009(4) 0.011(4) 0.002(4)
C17 0.024(4) 0.041(5) 0.035(5) -0.005(4) 0.014(4) 0.001(4)
C9 0.047(5) 0.027(4) 0.026(4) 0.005(3) 0.012(4) -0.001(4)
C8 0.023(4) 0.026(4) 0.028(4) -0.003(3) 0.009(3) -0.005(3)
C7 0.032(5) 0.040(5) 0.031(5) 0.004(4) 0.016(4) 0.006(4)
C22 0.028(5) 0.048(6) 0.041(5) 0.017(4) 0.000(4) 0.010(4)
C13 0.037(5) 0.049(6) 0.034(5) 0.013(4) 0.012(4) -0.007(4)
C6 0.033(5) 0.034(5) 0.052(6) -0.007(4) 0.009(4) -0.018(4)
C4 0.032(5) 0.072(8) 0.035(5) -0.007(5) 0.013(4) -0.020(5)
C18 0.043(6) 0.054(7) 0.048(6) -0.002(5) 0.015(5) 0.020(5)
C26 0.019(4) 0.024(4) 0.016(3) -0.003(3) 0.004(3) -0.001(3)
C27 0.018(4) 0.026(4) 0.021(4) -0.006(3) 0.003(3) 0.001(3)
C28 0.020(4) 0.027(4) 0.024(4) -0.008(3) -0.001(3) -0.002(3)
C30 0.024(4) 0.023(4) 0.019(4) -0.013(3) 0.006(3) -0.001(3)
C31 0.024(4) 0.039(5) 0.012(3) 0.000(3) 0.001(3) 0.002(3)
C29 0.016(4) 0.031(4) 0.020(4) -0.005(3) -0.003(3) -0.002(3)
C25 0.015(3) 0.025(4) 0.014(3) -0.006(3) -0.002(3) 0.001(3)
C33 0.051(7) 0.074(10) 0.083(10) -0.003(8) 0.018(7) -0.003(7)
C34 0.099(12) 0.064(9) 0.066(9) -0.001(7) 0.023(8) -0.005(8)
C35 0.052(8) 0.116(15) 0.093(12) -0.019(10) 0.025(8) -0.005(8)

loop_
_atom_type_symbol
_atom_type_description
_atom_type_scat_dispersion_real
_atom_type_scat_dispersion_imag
_atom_type_scat_source
C C 0.0033 0.0016 'International Tables Vol C Tables 4.2.6.8 and 6.1.1.4'
H H 0.0000 0.0000 'International Tables Vol C Tables 4.2.6.8 and 6.1.1.4'
N N 0.0061 0.0033 'International Tables Vol C Tables 4.2.6.8 and 6.1.1.4'
P P 0.1023 0.0942 'International Tables Vol C Tables 4.2.6.8 and 6.1.1.4'
Te Te -0.5308 1.6751 'International Tables Vol C Tables 4.2.6.8 and 6.1.1.4'
Pt Pt -1.7033 8.3905 'International Tables Vol C Tables 4.2.6.8 and 6.1.1.4'

loop_
_geom_angle_atom_site_label_1
_geom_angle_atom_site_label_2
_geom_angle_atom_site_label_3
_geom_angle
_geom_angle_site_symmetry_1
_geom_angle_site_symmetry_3
_geom_angle_publ_flag
C25 Pt1 C30 81.4(3) . . ?
C25 Pt1 C29 88.3(3) . . ?
C30 Pt1 C29 37.5(3) . . ?
C25 Pt1 P2 178.0(2) . . ?
C30 Pt1 P2 99.4(2) . . ?
C29 Pt1 P2 91.2(2) . . ?
C25 Pt1 Te1 88.84(19) . . ?
C30 Pt1 Te1 154.5(2) . . ?
C29 Pt1 Te1 166.3(2) . . ?
P2 Pt1 Te1 91.19(5) . . ?
P1 Te1 Pt1 95.66(5) . . ?
N2 P3 C17 106.5(4) . . ?
N2 P3 C14 107.2(4) . . ?
C17 P3 C14 102.8(4) . . ?
N2 P3 Te2 119.3(3) . . ?
C17 P3 Te2 110.3(3) . . ?
C14 P3 Te2 109.5(3) . . ?
N2 P4 C20 106.4(4) . . ?
N2 P4 C26 111.5(4) . . ?
C20 P4 C26 107.5(3) . . ?
N2 P4 C23 114.9(4) . . ?
C20 P4 C23 107.9(4) . . ?
C26 P4 C23 108.3(4) . . ?
N1 P1 C5 112.0(4) . . ?
N1 P1 C2 113.0(4) . . ?
C5 P1 C2 104.6(4) . . ?
N1 P1 Te1 109.5(3) . . ?
C5 P1 Te1 107.9(3) . . ?
C2 P1 Te1 109.6(3) . . ?
N1 P2 C11 105.6(4) . . ?
N1 P2 C8 107.2(4) . . ?
C11 P2 C8 101.7(4) . . ?
N1 P2 Pt1 117.0(3) . . ?
C11 P2 Pt1 112.1(3) . . ?
C8 P2 Pt1 111.9(3) . . ?
C31 C32 C25 114.6(7) . . ?
P4 N2 P3 152.2(5) . . ?
P1 N1 P2 125.2(5) . . ?
C3 C2 C1 109.6(7) . . ?
C3 C2 P1 112.1(6) . . ?
C1 C2 P1 110.1(6) . . ?
C21 C20 C19 110.2(6) . . ?
C21 C20 P4 109.9(6) . . ?
C19 C20 P4 110.6(6) . . ?
C4 C5 C6 112.4(8) . . ?
C4 C5 P1 111.4(6) . . ?
C6 C5 P1 112.1(6) . . ?
C22 C23 C24 110.6(7) . . ?
C22 C23 P4 113.6(6) . . ?
C24 C23 P4 113.0(6) . . ?
C15 C14 C13 109.4(8) . . ?
C15 C14 P3 111.9(6) . . ?
C13 C14 P3 111.6(6) . . ?
C12 C11 C10 110.3(7) . . ?
C12 C11 P2 111.0(6) . . ?
C10 C11 P2 115.6(6) . . ?
C18 C17 C16 110.5(8) . . ?
C18 C17 P3 111.5(6) . . ?
C16 C17 P3 112.5(6) . . ?
C9 C8 C7 109.5(7) . . ?
C9 C8 P2 112.3(6) . . ?
C7 C8 P2 112.1(6) . . ?
C27 C26 C25 112.1(6) . . ?
C27 C26 P4 107.9(5) . . ?
C25 C26 P4 119.4(5) . . ?
C28 C27 C26 114.0(6) . . ?
C29 C28 C27 119.6(7) . . ?
C29 C30 C31 123.3(7) . . ?
C29 C30 Pt1 72.1(4) . . ?
C31 C30 Pt1 112.1(5) . . ?
C30 C31 C32 112.1(6) . . ?
C30 C29 C28 127.0(7) . . ?
C30 C29 Pt1 70.5(4) . . ?
C28 C29 Pt1 116.6(5) . . ?
C26 C25 C32 115.9(6) . . ?
C26 C25 Pt1 108.4(5) . . ?
C32 C25 Pt1 106.1(5) . . ?
C33 C33 C34 114.0(17) 3_666 . ?
C35 C34 C33 111.2(14) . . ?

loop_
_geom_bond_atom_site_label_1
_geom_bond_atom_site_label_2
_geom_bond_distance
_geom_bond_site_symmetry_2
_geom_bond_publ_flag
Pt1 C25 2.140(7) . ?
Pt1 C30 2.165(7) . ?
Pt1 C29 2.186(7) . ?
Pt1 P2 2.356(2) . ?
Pt1 Te1 2.5521(9) . ?
Te1 P1 2.482(2) . ?
Te2 P3 2.383(2) . ?
P3 N2 1.586(7) . ?
P3 C17 1.842(9) . ?
P3 C14 1.846(9) . ?
P4 N2 1.583(7) . ?
P4 C20 1.834(8) . ?
P4 C26 1.852(8) . ?
P4 C23 1.859(8) . ?
P1 N1 1.584(7) . ?
P1 C5 1.835(8) . ?
P1 C2 1.849(8) . ?
P2 N1 1.637(7) . ?
P2 C11 1.851(8) . ?
P2 C8 1.868(8) . ?
C32 C31 1.536(11) . ?
C32 C25 1.547(10) . ?
C21 C20 1.517(11) . ?
C2 C3 1.521(12) . ?
C2 C1 1.560(12) . ?
C20 C19 1.539(11) . ?
C5 C4 1.512(12) . ?
C5 C6 1.536(12) . ?
C23 C22 1.514(12) . ?
C23 C24 1.554(12) . ?
C14 C15 1.530(12) . ?
C14 C13 1.539(12) . ?
C12 C11 1.518(12) . ?
C11 C10 1.521(12) . ?
C16 C17 1.535(13) . ?
C17 C18 1.525(14) . ?
C9 C8 1.528(12) . ?
C8 C7 1.549(11) . ?
C26 C27 1.542(10) . ?
C26 C25 1.543(10) . ?
C27 C28 1.536(11) . ?
C28 C29 1.522(11) . ?
C30 C29 1.397(11) . ?
C30 C31 1.512(11) . ?
C33 C33 1.49(3) 3_666 ?
C33 C34 1.53(2) . ?
C34 C35 1.47(2) . ?
